data_1563458
loop_
_publ_author_name
'Ishizawa, Nobuo'
'Wang, Jun'
'Sakakura, Terutoshi'
'Inagaki, Yumi'
'Kakimoto, Ken-ichi'

_publ_section_title
;
 Structural evolution of Na0.5K0.5NbO3 at high temperatures
;
_journal_issue 11
_journal_name_full 'Journal of Solid State Chemistry'
_journal_page_first 2731
_journal_page_last 2738
_journal_paper_doi 10.1016/j.jssc.2010.09.018
_journal_volume 183
_journal_year 2010
_chemical_formula_sum 'K0.5 Na0.5 Nb O3'
_chemical_formula_weight 171.96
_space_group_IT_number 38
_space_group_name_Hall 'B 2 -2'
_space_group_name_H-M_alt 'B m m 2'
_symmetry_cell_setting orthorhombic
_symmetry_space_group_name_H-M 'B m m 2'
_atom_sites_solution_hydrogens geom
_atom_sites_solution_primary direct
_atom_sites_solution_secondary difmap
_audit_creation_method SHELXL-97
_cell_angle_alpha 90.00
_cell_angle_beta 90.00
_cell_angle_gamma 90.00
_cell_formula_units_Z 2
_cell_length_a 5.6531(2)
_cell_length_b 3.96670(10)
_cell_length_c 5.6682(2)
_cell_measurement_temperature 443
_cell_volume 127.105(7)
_computing_structure_refinement 'SHELXL-97 (Sheldrick, 2008)'
_diffrn_ambient_temperature 443
_diffrn_measured_fraction_theta_full 0.905
_diffrn_measured_fraction_theta_max 0.905
_diffrn_radiation_monochromator graphite
_diffrn_radiation_source 'fine-focus sealed tube'
_diffrn_radiation_type MoK\a
_diffrn_radiation_wavelength 0.71073
_diffrn_reflns_av_R_equivalents 0.0153
_diffrn_reflns_av_sigmaI/netI 0.0197
_diffrn_reflns_limit_h_max 10
_diffrn_reflns_limit_h_min -9
_diffrn_reflns_limit_k_max 7
_diffrn_reflns_limit_k_min -7
_diffrn_reflns_limit_l_max 10
_diffrn_reflns_limit_l_min -5
_diffrn_reflns_number 655
_diffrn_reflns_theta_full 40.23
_diffrn_reflns_theta_max 40.23
_diffrn_reflns_theta_min 5.09
_exptl_absorpt_coefficient_mu 5.366
_exptl_crystal_density_diffrn 4.493
_exptl_crystal_density_method 'not measured'
_exptl_crystal_F_000 160
_refine_diff_density_max 0.750
_refine_diff_density_min -1.137
_refine_diff_density_rms 0.176
_refine_ls_abs_structure_details 'Flack H D (1983), Acta Cryst. A39, 876-881'
_refine_ls_abs_structure_Flack 0.00
_refine_ls_extinction_method none
_refine_ls_goodness_of_fit_ref 1.120
_refine_ls_hydrogen_treatment mixed
_refine_ls_matrix_type full
_refine_ls_number_parameters 16
_refine_ls_number_reflns 297
_refine_ls_number_restraints 0
_refine_ls_restrained_S_all 1.120
_refine_ls_R_factor_all 0.0189
_refine_ls_R_factor_gt 0.0189
_refine_ls_shift/su_max 0.010
_refine_ls_shift/su_mean 0.001
_refine_ls_structure_factor_coef Fsqd
_refine_ls_weighting_details 'calc w=1/[\s^2^(Fo^2^)+(0.0331P)^2^+0.1398P] where P=(Fo^2^+2Fc^2^)/3'
_refine_ls_weighting_scheme calc
_refine_ls_wR_factor_gt 0.0492
_refine_ls_wR_factor_ref 0.0492
_reflns_number_gt 297
_reflns_number_total 297
_reflns_threshold_expression >2\s(I)
_cod_data_source_file 100912_NKN_all.cif
_cod_data_source_block i1_443K
_cod_original_formula_sum 'K0.50 Na0.50 Nb O3'
_cod_database_code 1563458

loop_
_symmetry_equiv_pos_as_xyz
'x, y, z'
'-x, -y, z'
'-x, y, z'
'x, -y, z'
'x+1/2, y, z+1/2'
'-x+1/2, -y, z+1/2'
'-x+1/2, y, z+1/2'
'x+1/2, -y, z+1/2'

loop_
_atom_site_label
_atom_site_type_symbol
_atom_site_fract_x
_atom_site_fract_y
_atom_site_fract_z
_atom_site_U_iso_or_equiv
_atom_site_adp_type
_atom_site_occupancy
_atom_site_symmetry_multiplicity
_atom_site_calc_flag
_atom_site_refinement_flags
_atom_site_disorder_assembly
_atom_site_disorder_group
Nb1 Nb 0.0000 0.5000 0.5000 0.00965(4) Uani 1 4 d S . .
O1 O 0.2469(7) 0.5000 0.2216(5) 0.0170(3) Uiso 1 2 d S . .
O2 O 0.0000 0.0000 0.4647(5) 0.0113(4) Uiso 1 4 d S . .
K1 K 0.0000 0.0000 -0.0150(5) 0.0118(2) Uiso 0.50 4 d SP . .
Na1 Na 0.0000 0.0000 -0.004(4) 0.0272(10) Uiso 0.50 4 d SP . .

loop_
_atom_site_aniso_label
_atom_site_aniso_U_11
_atom_site_aniso_U_22
_atom_site_aniso_U_33
_atom_site_aniso_U_23
_atom_site_aniso_U_13
_atom_site_aniso_U_12
Nb1 0.00966(9) 0.01104(6) 0.00826(10) 0.000 0.000 0.000

loop_
_atom_type_symbol
_atom_type_description
_atom_type_scat_dispersion_real
_atom_type_scat_dispersion_imag
_atom_type_scat_source
O O 0.0106 0.0060 'International Tables Vol C Tables 4.2.6.8 and 6.1.1.4'
Na Na 0.0362 0.0249 'International Tables Vol C Tables 4.2.6.8 and 6.1.1.4'
K K 0.2009 0.2494 'International Tables Vol C Tables 4.2.6.8 and 6.1.1.4'
Nb Nb -2.0727 0.6215 'International Tables Vol C Tables 4.2.6.8 and 6.1.1.4'

loop_
_geom_angle_atom_site_label_1
_geom_angle_atom_site_label_2
_geom_angle_atom_site_label_3
_geom_angle
_geom_angle_site_symmetry_1
_geom_angle_site_symmetry_3
O1 Nb1 O1 97.44(18) 6_565 5_455
O1 Nb1 O2 93.80(5) 6_565 .
O1 Nb1 O2 93.80(5) 5_455 .
O1 Nb1 O2 93.80(5) 6_565 1_565
O1 Nb1 O2 93.80(5) 5_455 1_565
O2 Nb1 O2 168.46(16) . 1_565
O1 Nb1 O1 172.77(18) 6_565 2_565
O1 Nb1 O1 89.788(13) 5_455 2_565
O2 Nb1 O1 85.68(6) . 2_565
O2 Nb1 O1 85.68(6) 1_565 2_565
O1 Nb1 O1 89.788(13) 6_565 .
O1 Nb1 O1 172.77(18) 5_455 .
O2 Nb1 O1 85.68(6) . .
O2 Nb1 O1 85.68(6) 1_565 .
O1 Nb1 O1 82.99(17) 2_565 .

loop_
_geom_bond_atom_site_label_1
_geom_bond_atom_site_label_2
_geom_bond_site_symmetry_1
_geom_bond_site_symmetry_2
_geom_bond_distance
Nb1 O1 '1 655' '6 665' 1.904(4)
Nb1 O1 '1 655' 5 1.904(4)
Nb1 O2 '1 655' '1 665' 1.9934(3)
Nb1 O2 '1 655' '1 655' 1.9934(3)
Nb1 O1 '1 655' '2 665' 2.107(3)
Nb1 O1 '1 655' '1 655' 2.107(3)
Nb1 K1 '1 655' '1 666' 3.390(2)
Nb1 K1 '1 655' '1 656' 3.390(2)
Nb1 K1 '1 655' '5 665' 3.45403(11)
Nb1 K1 '1 655' '5 655' 3.45403(11)
Nb1 K1 '1 655' '5 565' 3.45403(11)
Nb1 K1 '1 655' 5 3.45403(11)
Nb1 K1 '1 655' '1 665' 3.529(2)
Nb1 K1 '1 655' '1 655' 3.529(2)
O1 Na1 5 '5 565' 2.742(11)
O1 Na1 5 5 2.742(11)
O1 K1 5 '5 565' 2.771(3)
O1 K1 5 5 2.771(3)
O1 O2 5 '5 565' 2.789(3)
O1 O2 5 5 2.789(3)
O1 O1 5 '6 565' 2.792(6)
O1 O1 5 '2 666' 2.834(4)
O1 O1 5 '2 665' 2.834(4)
O1 O2 5 '1 665' 2.846(3)
O1 O2 5 '1 655' 2.846(3)
O1 O1 5 '6 665' 2.862(6)
O1 K1 5 '1 666' 2.865(3)
O1 K1 5 '1 656' 2.865(3)
O1 Na1 5 '1 666' 2.898(12)
O1 Na1 5 '1 656' 2.898(12)
O2 Na1 '1 655' '1 655' 2.66(2)
O2 K1 '1 655' '1 655' 2.719(4)
O2 K1 '1 655' '5 655' 2.8289(2)
O2 K1 '1 655' 5 2.8289(2)
O2 Na1 '1 655' '5 655' 2.8321(14)
O2 Na1 '1 655' 5 2.8321(14)
O2 K1 '1 655' '1 656' 2.949(4)
O2 Na1 '1 655' '1 656' 3.01(2)
K1 K1 '1 656' '1 666' 3.96670(10)
K1 K1 '1 656' '1 646' 3.96670(10)
K1 K1 '1 656' '5 656' 4.003(3)
K1 K1 '1 656' '5 655' 4.003(3)
K1 K1 '1 656' '5 556' 4.003(3)
K1 K1 '1 656' 5 4.003(3)
